data_8103365
loop_
_publ_author_name
'Jian-Guo Wang'
'Ying-Quan Zou'

_publ_section_title
;
 Crystal structure of 2,4-dinitro-N,N-ethylphenylaniline, C14H13N3O4
;
_journal_issue 2
_journal_name_full 'Zeitschrift f\"ur Kristallographie - New Crystal Structures'
_journal_page_first 177
_journal_volume 227
_journal_year 2012
_chemical_formula_moiety 'C14 H13 N3 O4'
_chemical_formula_sum 'C14 H13 N3 O4'
_chemical_formula_weight 287.27
_space_group_IT_number 14
_symmetry_cell_setting monoclinic
_symmetry_space_group_name_Hall '-P 2ybc'
_symmetry_space_group_name_H-M 'P 1 21/c 1'
_atom_sites_solution_hydrogens geom
_atom_sites_solution_primary direct
_atom_sites_solution_secondary difmap
_audit_creation_method SHELXL-97
_audit_update_record
;
2011-10-05 # Formatted by publCIF
;
_cell_angle_alpha 90.00
_cell_angle_beta 102.001(2)
_cell_angle_gamma 90.00
_cell_formula_units_Z 4
_cell_length_a 8.0781(11)
_cell_length_b 16.109(2)
_cell_length_c 10.6222(13)
_cell_measurement_reflns_used 2440
_cell_measurement_temperature 150(2)
_cell_measurement_theta_max 27.53
_cell_measurement_theta_min 2.53
_cell_volume 1352.1(3)
_computing_cell_refinement 'Bruker SMART'
_computing_data_collection 'Bruker SMART'
_computing_data_reduction 'Bruker SAINT'
_computing_molecular_graphics 'Bruker SHELXTL'
_computing_publication_material 'Bruker SHELXTL'
_computing_structure_refinement 'SHELXL-97 (Sheldrick, 1997)'
_computing_structure_solution 'SHELXS-97 Sheldrick, 1990)'
_diffrn_ambient_temperature 150(2)
_diffrn_measured_fraction_theta_full 0.989
_diffrn_measured_fraction_theta_max 0.989
_diffrn_measurement_device_type 'CCD area detector'
_diffrn_measurement_method 'phi and omega scans'
_diffrn_radiation_monochromator graphite
_diffrn_radiation_source 'fine-focus sealed tube'
_diffrn_radiation_type MoK\a
_diffrn_radiation_wavelength 0.71073
_diffrn_reflns_av_R_equivalents 0.0275
_diffrn_reflns_av_sigmaI/netI 0.0337
_diffrn_reflns_limit_h_max 10
_diffrn_reflns_limit_h_min -9
_diffrn_reflns_limit_k_max 20
_diffrn_reflns_limit_k_min -20
_diffrn_reflns_limit_l_max 13
_diffrn_reflns_limit_l_min -8
_diffrn_reflns_number 7915
_diffrn_reflns_theta_full 27.59
_diffrn_reflns_theta_max 27.59
_diffrn_reflns_theta_min 2.33
_exptl_absorpt_coefficient_mu 0.106
_exptl_absorpt_correction_T_max 0.9710
_exptl_absorpt_correction_T_min 0.9305
_exptl_absorpt_correction_type multi-scan
_exptl_absorpt_process_details SADABS
_exptl_crystal_colour orange
_exptl_crystal_density_diffrn 1.411
_exptl_crystal_density_method 'not measured'
_exptl_crystal_description block
_exptl_crystal_F_000 600
_exptl_crystal_size_max 0.69
_exptl_crystal_size_mid 0.53
_exptl_crystal_size_min 0.28
_refine_diff_density_max 0.202
_refine_diff_density_min -0.234
_refine_diff_density_rms 0.048
_refine_ls_extinction_method none
_refine_ls_goodness_of_fit_ref 1.041
_refine_ls_hydrogen_treatment constr
_refine_ls_matrix_type full
_refine_ls_number_parameters 191
_refine_ls_number_reflns 3104
_refine_ls_number_restraints 0
_refine_ls_restrained_S_all 1.041
_refine_ls_R_factor_all 0.0506
_refine_ls_R_factor_gt 0.0392
_refine_ls_shift/su_max 0.000
_refine_ls_shift/su_mean 0.000
_refine_ls_structure_factor_coef Fsqd
_refine_ls_weighting_details 'calc w=1/[\s^2^(Fo^2^)+(0.0489P)^2^+0.2076P] where P=(Fo^2^+2Fc^2^)/3'
_refine_ls_weighting_scheme calc
_refine_ls_wR_factor_gt 0.0950
_refine_ls_wR_factor_ref 0.1011
_reflns_number_gt 2497
_reflns_number_total 3104
_reflns_threshold_expression >2sigma(I)
_cod_data_source_file 1267-3723.cff
_cod_data_source_block 110712a_0m
_cod_original_sg_symbol_H-M P2(1)/c
_cod_database_code 8103365

loop_
_symmetry_equiv_pos_as_xyz
'x, y, z'
'-x, y+1/2, -z+1/2'
'-x, -y, -z'
'x, -y-1/2, z-1/2'

loop_
_atom_site_label
_atom_site_type_symbol
_atom_site_fract_x
_atom_site_fract_y
_atom_site_fract_z
_atom_site_U_iso_or_equiv
_atom_site_adp_type
_atom_site_occupancy
_atom_site_symmetry_multiplicity
_atom_site_calc_flag
_atom_site_refinement_flags
C1 C 0.64752(16) 0.79229(8) 0.21168(13) 0.0260(3) Uani 1 1 d .
H1 H 0.6966 0.7673 0.2918 0.031 Uiso 1 1 calc R
C2 C 0.51202(17) 0.75454(9) 0.12953(14) 0.0320(3) Uani 1 1 d .
H2 H 0.4679 0.7037 0.1538 0.038 Uiso 1 1 calc R
C3 C 0.44120(17) 0.79053(10) 0.01282(14) 0.0365(4) Uani 1 1 d .
H3 H 0.3503 0.7638 -0.0438 0.044 Uiso 1 1 calc R
C4 C 0.50256(18) 0.86539(10) -0.02168(13) 0.0347(3) Uani 1 1 d .
H4 H 0.4523 0.8904 -0.1015 0.042 Uiso 1 1 calc R
C5 C 0.63663(17) 0.90415(9) 0.05907(12) 0.0289(3) Uani 1 1 d .
H5 H 0.6780 0.9558 0.0353 0.035 Uiso 1 1 calc R
C6 C 0.71063(15) 0.86698(8) 0.17549(11) 0.0219(3) Uani 1 1 d .
C7 C 1.00708(16) 0.90602(8) 0.18994(12) 0.0242(3) Uani 1 1 d .
H7A H 1.0986 0.9387 0.2443 0.029 Uiso 1 1 calc R
H7B H 0.9733 0.9350 0.1063 0.029 Uiso 1 1 calc R
C8 C 1.07446(19) 0.82049(9) 0.16728(14) 0.0351(3) Uani 1 1 d .
H8A H 1.1087 0.7916 0.2498 0.053 Uiso 1 1 calc R
H8B H 1.1723 0.8262 0.1268 0.053 Uiso 1 1 calc R
H8C H 0.9858 0.7885 0.1107 0.053 Uiso 1 1 calc R
C9 C 0.88421(15) 0.90360(7) 0.38460(11) 0.0188(2) Uani 1 1 d .
C10 C 0.75068(14) 0.91436(7) 0.45149(11) 0.0189(3) Uani 1 1 d .
C11 C 0.77396(15) 0.90828(7) 0.58363(12) 0.0200(3) Uani 1 1 d .
H11 H 0.6808 0.9130 0.6250 0.024 Uiso 1 1 calc R
C12 C 0.93556(16) 0.89525(7) 0.65420(11) 0.0211(3) Uani 1 1 d .
C13 C 1.07355(16) 0.88969(7) 0.59519(12) 0.0229(3) Uani 1 1 d .
H13 H 1.1847 0.8836 0.6456 0.028 Uiso 1 1 calc R
C14 C 1.04773(15) 0.89314(7) 0.46343(12) 0.0222(3) Uani 1 1 d .
H14 H 1.1424 0.8884 0.4237 0.027 Uiso 1 1 calc R
N1 N 0.86044(13) 0.90275(6) 0.25310(9) 0.0209(2) Uani 1 1 d .
N2 N 0.58148(13) 0.94213(6) 0.38627(10) 0.0208(2) Uani 1 1 d .
N3 N 0.96189(14) 0.88904(7) 0.79349(10) 0.0272(3) Uani 1 1 d .
O1 O 0.57089(11) 0.99461(6) 0.30119(9) 0.0291(2) Uani 1 1 d .
O2 O 0.45909(11) 0.91482(6) 0.42512(9) 0.0304(2) Uani 1 1 d .
O3 O 0.83783(13) 0.89094(7) 0.84314(9) 0.0386(3) Uani 1 1 d .
O4 O 1.10765(13) 0.88296(8) 0.85532(10) 0.0454(3) Uani 1 1 d .

loop_
_atom_site_aniso_label
_atom_site_aniso_U_11
_atom_site_aniso_U_22
_atom_site_aniso_U_33
_atom_site_aniso_U_23
_atom_site_aniso_U_13
_atom_site_aniso_U_12
C1 0.0228(6) 0.0272(7) 0.0282(7) -0.0035(5) 0.0059(5) 0.0030(5)
C2 0.0240(7) 0.0300(7) 0.0432(8) -0.0105(6) 0.0098(6) -0.0016(5)
C3 0.0232(7) 0.0484(9) 0.0362(8) -0.0176(7) 0.0018(6) 0.0018(6)
C4 0.0274(7) 0.0518(9) 0.0240(7) -0.0043(6) 0.0034(5) 0.0062(6)
C5 0.0277(7) 0.0354(7) 0.0248(7) -0.0002(6) 0.0084(5) 0.0040(6)
C6 0.0193(6) 0.0263(6) 0.0212(6) -0.0057(5) 0.0067(5) 0.0025(5)
C7 0.0229(6) 0.0277(7) 0.0251(6) 0.0003(5) 0.0119(5) -0.0007(5)
C8 0.0329(8) 0.0365(8) 0.0399(8) -0.0061(6) 0.0167(6) 0.0067(6)
C9 0.0196(6) 0.0152(5) 0.0227(6) -0.0008(4) 0.0073(5) -0.0005(4)
C10 0.0159(6) 0.0182(6) 0.0227(6) -0.0006(4) 0.0045(5) 0.0004(4)
C11 0.0198(6) 0.0188(6) 0.0232(6) -0.0004(5) 0.0084(5) -0.0008(5)
C12 0.0235(6) 0.0201(6) 0.0198(6) 0.0011(5) 0.0044(5) 0.0000(5)
C13 0.0190(6) 0.0219(6) 0.0271(7) 0.0002(5) 0.0029(5) 0.0009(5)
C14 0.0181(6) 0.0221(6) 0.0278(7) -0.0012(5) 0.0080(5) 0.0006(5)
N1 0.0199(5) 0.0241(5) 0.0204(5) -0.0020(4) 0.0078(4) -0.0003(4)
N2 0.0183(5) 0.0239(5) 0.0210(5) -0.0038(4) 0.0057(4) 0.0027(4)
N3 0.0298(6) 0.0295(6) 0.0217(6) 0.0020(4) 0.0037(4) 0.0007(5)
O1 0.0283(5) 0.0340(5) 0.0256(5) 0.0063(4) 0.0072(4) 0.0096(4)
O2 0.0180(5) 0.0370(5) 0.0375(5) 0.0012(4) 0.0088(4) -0.0008(4)
O3 0.0355(6) 0.0583(7) 0.0247(5) 0.0005(5) 0.0122(4) -0.0019(5)
O4 0.0323(6) 0.0726(8) 0.0270(5) 0.0072(5) -0.0039(4) 0.0080(5)

loop_
_atom_type_symbol
_atom_type_description
_atom_type_scat_dispersion_real
_atom_type_scat_dispersion_imag
_atom_type_scat_source
C C 0.0033 0.0016 'International Tables Vol C Tables 4.2.6.8 and 6.1.1.4'
H H 0.0000 0.0000 'International Tables Vol C Tables 4.2.6.8 and 6.1.1.4'
N N 0.0061 0.0033 'International Tables Vol C Tables 4.2.6.8 and 6.1.1.4'
O O 0.0106 0.0060 'International Tables Vol C Tables 4.2.6.8 and 6.1.1.4'

loop_
_geom_angle_atom_site_label_1
_geom_angle_atom_site_label_2
_geom_angle_atom_site_label_3
_geom_angle
C2 C1 C6 119.38(13)
C2 C1 H1 120.3
C6 C1 H1 120.3
C3 C2 C1 120.36(14)
C3 C2 H2 119.8
C1 C2 H2 119.8
C2 C3 C4 120.00(13)
C2 C3 H3 120.0
C4 C3 H3 120.0
C3 C4 C5 120.49(13)
C3 C4 H4 119.8
C5 C4 H4 119.8
C4 C5 C6 119.54(13)
C4 C5 H5 120.2
C6 C5 H5 120.2
C1 C6 C5 120.20(12)
C1 C6 N1 120.12(11)
C5 C6 N1 119.50(11)
N1 C7 C8 112.76(10)
N1 C7 H7A 109.0
C8 C7 H7A 109.0
N1 C7 H7B 109.0
C8 C7 H7B 109.0
H7A C7 H7B 107.8
C7 C8 H8A 109.5
C7 C8 H8B 109.5
H8A C8 H8B 109.5
C7 C8 H8C 109.5
H8A C8 H8C 109.5
H8B C8 H8C 109.5
N1 C9 C14 121.09(10)
N1 C9 C10 123.45(11)
C14 C9 C10 115.46(11)
C11 C10 C9 122.89(11)
C11 C10 N2 114.71(10)
C9 C10 N2 122.05(10)
C12 C11 C10 118.47(11)
C12 C11 H11 120.8
C10 C11 H11 120.8
C11 C12 C13 121.43(11)
C11 C12 N3 119.02(11)
C13 C12 N3 119.54(11)
C14 C13 C12 119.40(12)
C14 C13 H13 120.3
C12 C13 H13 120.3
C13 C14 C9 122.13(11)
C13 C14 H14 118.9
C9 C14 H14 118.9
C9 N1 C6 120.81(10)
C9 N1 C7 120.44(10)
C6 N1 C7 114.38(10)
O1 N2 O2 123.77(10)
O1 N2 C10 118.22(10)
O2 N2 C10 117.88(10)
O3 N3 O4 123.43(11)
O3 N3 C12 118.45(11)
O4 N3 C12 118.11(11)

loop_
_geom_bond_atom_site_label_1
_geom_bond_atom_site_label_2
_geom_bond_distance
C1 C2 1.3900(19)
C1 C6 1.3916(18)
C1 H1 0.9500
C2 C3 1.380(2)
C2 H2 0.9500
C3 C4 1.382(2)
C3 H3 0.9500
C4 C5 1.383(2)
C4 H4 0.9500
C5 C6 1.3921(18)
C5 H5 0.9500
C6 N1 1.4357(16)
C7 N1 1.4787(15)
C7 C8 1.5188(18)
C7 H7A 0.9900
C7 H7B 0.9900
C8 H8A 0.9800
C8 H8B 0.9800
C8 H8C 0.9800
C9 N1 1.3699(15)
C9 C14 1.4193(17)
C9 C10 1.4202(16)
C10 C11 1.3803(17)
C10 N2 1.4678(15)
C11 C12 1.3796(17)
C11 H11 0.9500
C12 C13 1.3907(17)
C12 N3 1.4538(16)
C13 C14 1.3726(17)
C13 H13 0.9500
C14 H14 0.9500
N2 O1 1.2275(13)
N2 O2 1.2292(13)
N3 O3 1.2260(14)
N3 O4 1.2271(14)
